data_2013897
loop_
_publ_author_name
'Yang, Shi-Yao'
'Xie, Zhao-Xiong'
'Ng, Seik Weng'

_publ_section_title
;Bis[tetrakis(triphenylphosphine-\k<i>P</i>)silver(I)]
 di-\m-trifluoroacetato-\k^4^<i>O</i>:<i>O</i>'-bis[bis(trifluoroacetato-\k<i>O</i>)stannate(IV)]
;
_journal_issue 3
_journal_name_full 'Acta Crystallographica Section C'
_journal_page_first m123
_journal_page_last m125
_journal_paper_doi 10.1107/S0108270104001556
_journal_volume 60
_journal_year 2004
_chemical_formula_iupac '[Ag (C 18 H15 P)4]2 [Sn2 (C1 H3)4 (C2 F3 O2)6]'
_chemical_formula_moiety '2C72 H60 Ag P4 1+, C16 H12 F18 O12 Sn2 2-'
_chemical_formula_sum 'C160 H132 Ag2 F18 O12 P8 Sn2'
_chemical_formula_weight 3289.54
_chemical_name_systematic
;
Bis[tetrakis(triphenylphosphine-\kP)silver(I)]
di-\m-trifluoroacetato-[dimethylbis(trifluoroacetato-\k^2^O:O')stannate(IV)]
;
_space_group_IT_number 2
_symmetry_cell_setting triclinic
_symmetry_space_group_name_Hall '-P 1'
_symmetry_space_group_name_H-M 'P -1'
_atom_sites_solution_hydrogens geom
_atom_sites_solution_primary direct
_atom_sites_solution_secondary difmap
_audit_creation_method SHELXL-97
_cell_angle_alpha 100.3700(10)
_cell_angle_beta 99.4290(10)
_cell_angle_gamma 95.8990(10)
_cell_formula_units_Z 1
_cell_length_a 12.9439(6)
_cell_length_b 14.0499(6)
_cell_length_c 20.7267(9)
_cell_measurement_reflns_used 5859
_cell_measurement_temperature 223(2)
_cell_measurement_theta_max 27.7
_cell_measurement_theta_min 2.3
_cell_volume 3623.6(3)
_computing_cell_refinement 'SAINT (Bruker, 2001)'
_computing_data_collection 'SMART (Bruker, 2001)'
_computing_data_reduction SAINT
_computing_molecular_graphics 'ORTEPII (Johnson, 1976)'
_computing_publication_material SHELXL97
_computing_structure_refinement 'SHELXL97 (Sheldrick, 1997)'
_computing_structure_solution 'SHELXS97 (Sheldrick, 1997)'
_diffrn_ambient_temperature 223(2)
_diffrn_measured_fraction_theta_full 0.96
_diffrn_measured_fraction_theta_max 0.96
_diffrn_measurement_device_type 'Bruker APEX area-detector diffractometer'
_diffrn_measurement_method '\f and \w scan'
_diffrn_radiation_monochromator graphite
_diffrn_radiation_source 'fine-focus sealed tube'
_diffrn_radiation_type MoK\a
_diffrn_radiation_wavelength 0.71073
_diffrn_reflns_av_R_equivalents 0.031
_diffrn_reflns_av_sigmaI/netI 0.065
_diffrn_reflns_limit_h_max 16
_diffrn_reflns_limit_h_min -16
_diffrn_reflns_limit_k_max 18
_diffrn_reflns_limit_k_min -18
_diffrn_reflns_limit_l_max 26
_diffrn_reflns_limit_l_min -26
_diffrn_reflns_number 31408
_diffrn_reflns_theta_full 27.5
_diffrn_reflns_theta_max 27.5
_diffrn_reflns_theta_min 1.0
_diffrn_standards_decay_% 0
_diffrn_standards_interval_time 0
_diffrn_standards_number 0
_exptl_absorpt_coefficient_mu 0.78
_exptl_absorpt_correction_T_max 0.837
_exptl_absorpt_correction_T_min 0.672
_exptl_absorpt_correction_type multi-scan
_exptl_absorpt_process_details '(SADABS; Sheldrick, 1996)'
_exptl_crystal_colour Colorless
_exptl_crystal_density_diffrn 1.507
_exptl_crystal_density_method 'not measured'
_exptl_crystal_description 'Irregular block'
_exptl_crystal_F_000 1664
_exptl_crystal_size_max 0.31
_exptl_crystal_size_mid 0.25
_exptl_crystal_size_min 0.20
_refine_diff_density_max 1.39
_refine_diff_density_min -0.83
_refine_ls_extinction_method none
_refine_ls_goodness_of_fit_ref 0.92
_refine_ls_hydrogen_treatment constr
_refine_ls_matrix_type full
_refine_ls_number_parameters 939
_refine_ls_number_reflns 16043
_refine_ls_number_restraints 15
_refine_ls_restrained_S_all 0.92
_refine_ls_R_factor_all 0.064
_refine_ls_R_factor_gt 0.048
_refine_ls_shift/su_max 0.001
_refine_ls_shift/su_mean <0.001
_refine_ls_structure_factor_coef Fsqd
_refine_ls_weighting_details 'calc w=1/[\s^2^(Fo^2^)+(0.058P)^2^] where P=(Fo^2^+2Fc^2^)/3'
_refine_ls_weighting_scheme calc
_refine_ls_wR_factor_gt 0.108
_refine_ls_wR_factor_ref 0.113
_reflns_number_gt 11658
_reflns_number_total 16043
_reflns_threshold_expression I>2\s(I)
_cod_data_source_file ta1433.cif
_cod_data_source_block I
_cod_depositor_comments
;
The following automatic conversions were performed:
'_symmetry_cell_setting' value 'Triclinic' changed to 'triclinic'
according to '/home/saulius/struct/CIF-dictionaries/cif_core.dic'
dictionary named 'cif_core.dic' version 2.4.1 from 2010-06-29.

Automatic conversion script
Id: cif_fix_enum 1527 2010-12-29 10:47:43Z saulius 

The following automatic conversions were performed:

'_symmetry_cell_setting' value 'Triclinic' changed to 'triclinic'
according to /home/saulius/struct/CIF-dictionaries/cif_core.dic
dictionary named 'cif_core.dic' version 2.4.1 from
2010-06-29.

'_exptl_absorpt_correction_type' value 'Multi-scan'
changed to 'multi-scan' according to
/home/saulius/struct/CIF-dictionaries/cif_core.dic dictionary named
'cif_core.dic' version 2.4.1 from 2010-06-29.

Automatic conversion script
Id: cif_fix_values 1715 2011-07-08 13:25:40Z adriana 
;
_cod_database_code 2013897
_cod_database_fobs_code 2013897

loop_
_symmetry_equiv_pos_as_xyz
'x, y, z'
'-x, -y, -z'

loop_
_atom_site_label
_atom_site_fract_x
_atom_site_fract_y
_atom_site_fract_z
_atom_site_U_iso_or_equiv
_atom_site_adp_type
_atom_site_calc_flag
_atom_site_refinement_flags
_atom_site_occupancy
_atom_site_disorder_assembly
_atom_site_disorder_group
_atom_site_type_symbol
Sn 0.47439(2) 0.37240(2) 0.399750(13) 0.04302(9) Uani d . 1 . . Sn
Ag 0.854661(19) 0.772858(18) 0.211129(12) 0.02934(7) Uani d . 1 . . Ag
P1 0.91374(7) 0.87396(6) 0.12589(4) 0.02685(18) Uani d . 1 . . P
P2 0.64793(6) 0.73477(6) 0.18460(4) 0.02718(19) Uani d . 1 . . P
P3 0.92937(7) 0.60420(6) 0.19892(4) 0.02687(18) Uani d . 1 . . P
P4 0.91833(7) 0.87582(6) 0.33351(4) 0.02861(19) Uani d . 1 . . P
F1 0.8323(10) 0.5074(7) 0.5769(5) 0.117(5) Uani d PD 0.50 A 1 F
F2 0.7756(10) 0.3558(7) 0.5613(6) 0.130(6) Uani d PD 0.50 A 1 F
F3 0.8556(8) 0.4093(9) 0.4912(5) 0.108(5) Uani d PD 0.50 A 1 F
F1' 0.8031(9) 0.4794(8) 0.5946(4) 0.106(4) Uani d PD 0.50 A 2 F
F2' 0.7970(8) 0.3390(5) 0.5363(5) 0.084(3) Uani d PD 0.50 A 2 F
F3' 0.8670(7) 0.4615(9) 0.5051(5) 0.107(5) Uani d PD 0.50 A 2 F
F4 0.1075(2) 0.2683(3) 0.33188(15) 0.1142(13) Uani d . 1 . . F
F5 0.1467(3) 0.1819(2) 0.24693(19) 0.1100(12) Uani d . 1 . . F
F6 0.0926(2) 0.3139(3) 0.24010(16) 0.0959(10) Uani d . 1 . . F
F7 0.5110(4) 0.0680(3) 0.2171(2) 0.1600(19) Uani d . 1 . . F
F8 0.4461(3) 0.1762(4) 0.18131(17) 0.154(2) Uani d . 1 . . F
F9 0.6053(3) 0.1938(3) 0.22205(19) 0.1468(19) Uani d . 1 . . F
O1 0.6522(2) 0.3832(2) 0.43902(14) 0.0528(7) Uani d . 1 . . O
O2 0.6305(3) 0.5039(3) 0.51809(15) 0.0712(9) Uani d . 1 . . O
O3 0.3113(2) 0.3202(2) 0.35532(13) 0.0552(7) Uani d . 1 . . O
O4 0.3039(3) 0.3523(3) 0.25356(16) 0.0877(12) Uani d . 1 . . O
O5 0.5197(2) 0.28646(19) 0.31912(13) 0.0490(7) Uani d . 1 . . O
O6 0.4441(3) 0.1389(2) 0.3231(2) 0.0941(13) Uani d . 1 . . O
C1 0.8705(2) 0.9942(2) 0.12955(17) 0.0294(7) Uani d . 1 . . C
C2 0.8702(3) 1.0505(3) 0.1913(2) 0.0431(9) Uani d . 1 . . C
H2 0.8923 1.0262 0.2300 0.052 Uiso calc R 1 . . H
C3 0.8381(3) 1.1416(3) 0.1973(2) 0.0571(12) Uani d . 1 . . C
H3 0.8395 1.1798 0.2397 0.068 Uiso calc R 1 . . H
C4 0.8038(3) 1.1763(3) 0.1400(3) 0.0604(13) Uani d . 1 . . C
H4 0.7801 1.2378 0.1434 0.072 Uiso calc R 1 . . H
C5 0.8044(3) 1.1217(3) 0.0793(2) 0.0519(11) Uani d . 1 . . C
H5 0.7821 1.1462 0.0407 0.062 Uiso calc R 1 . . H
C6 0.8372(3) 1.0306(3) 0.0729(2) 0.0400(9) Uani d . 1 . . C
H6 0.8369 0.9935 0.0303 0.048 Uiso calc R 1 . . H
C7 1.0565(3) 0.8999(2) 0.13510(16) 0.0288(7) Uani d . 1 . . C
C8 1.1148(3) 0.8256(3) 0.1457(2) 0.0439(9) Uani d . 1 . . C
H8 1.0803 0.7649 0.1490 0.053 Uiso calc R 1 . . H
C9 1.2234(3) 0.8396(3) 0.1516(2) 0.0550(11) Uani d . 1 . . C
H9 1.2626 0.7884 0.1586 0.066 Uiso calc R 1 . . H
C10 1.2738(3) 0.9281(3) 0.1471(2) 0.0541(11) Uani d . 1 . . C
H10 1.3477 0.9382 0.1516 0.065 Uiso calc R 1 . . H
C11 1.2162(3) 1.0017(3) 0.1363(2) 0.0585(12) Uani d . 1 . . C
H11 1.2510 1.0623 0.1331 0.070 Uiso calc R 1 . . H
C12 1.1080(3) 0.9884(3) 0.1300(2) 0.0455(10) Uani d . 1 . . C
H12 1.0693 1.0396 0.1222 0.055 Uiso calc R 1 . . H
C13 0.8732(3) 0.8196(2) 0.03750(16) 0.0297(7) Uani d . 1 . . C
C14 0.9431(3) 0.8119(3) -0.00643(17) 0.0383(8) Uani d . 1 . . C
H14 1.0152 0.8353 0.0092 0.046 Uiso calc R 1 . . H
C15 0.9081(3) 0.7701(3) -0.07298(19) 0.0471(10) Uani d . 1 . . C
H15 0.9565 0.7653 -0.1023 0.057 Uiso calc R 1 . . H
C16 0.8037(3) 0.7358(3) -0.0967(2) 0.0517(11) Uani d . 1 . . C
H16 0.7799 0.7069 -0.1420 0.062 Uiso calc R 1 . . H
C17 0.7342(3) 0.7440(3) -0.0537(2) 0.0594(12) Uani d . 1 . . C
H17 0.6620 0.7216 -0.0698 0.071 Uiso calc R 1 . . H
C18 0.7686(3) 0.7848(3) 0.01294(19) 0.0481(10) Uani d . 1 . . C
H18 0.7198 0.7888 0.0420 0.058 Uiso calc R 1 . . H
C19 0.5884(2) 0.7655(2) 0.25729(16) 0.0287(7) Uani d . 1 . . C
C20 0.6262(3) 0.7310(3) 0.31400(17) 0.0359(8) Uani d . 1 . . C
H20 0.6769 0.6877 0.3128 0.043 Uiso calc R 1 . . H
C21 0.5894(3) 0.7599(3) 0.37201(19) 0.0508(11) Uani d . 1 . . C
H21 0.6150 0.7357 0.4101 0.061 Uiso calc R 1 . . H
C22 0.5165(3) 0.8233(3) 0.3754(2) 0.0565(12) Uani d . 1 . . C
H22 0.4926 0.8429 0.4155 0.068 Uiso calc R 1 . . H
C23 0.4781(3) 0.8583(3) 0.3197(2) 0.0501(10) Uani d . 1 . . C
H23 0.4279 0.9021 0.3217 0.060 Uiso calc R 1 . . H
C24 0.5130(3) 0.8291(3) 0.26097(18) 0.0365(8) Uani d . 1 . . C
H24 0.4856 0.8525 0.2228 0.044 Uiso calc R 1 . . H
C25 0.5964(2) 0.6067(2) 0.15031(17) 0.0319(8) Uani d . 1 . . C
C26 0.6312(3) 0.5628(3) 0.09392(18) 0.0390(9) Uani d . 1 . . C
H26 0.6761 0.6000 0.0737 0.047 Uiso calc R 1 . . H
C27 0.6006(3) 0.4654(3) 0.0676(2) 0.0537(11) Uani d . 1 . . C
H27 0.6239 0.4363 0.0290 0.064 Uiso calc R 1 . . H
C28 0.5363(3) 0.4106(3) 0.0969(3) 0.0667(14) Uani d . 1 . . C
H28 0.5170 0.3435 0.0791 0.080 Uiso calc R 1 . . H
C29 0.4992(3) 0.4525(3) 0.1524(2) 0.0606(13) Uani d . 1 . . C
H29 0.4541 0.4147 0.1721 0.073 Uiso calc R 1 . . H
C30 0.5292(3) 0.5513(3) 0.1789(2) 0.0430(9) Uani d . 1 . . C
H30 0.5038 0.5807 0.2165 0.052 Uiso calc R 1 . . H
C31 0.5761(3) 0.7966(3) 0.12532(16) 0.0309(7) Uani d . 1 . . C
C32 0.4893(3) 0.7509(3) 0.07824(18) 0.0417(9) Uani d . 1 . . C
H32 0.4663 0.6842 0.0749 0.050 Uiso calc R 1 . . H
C33 0.4358(3) 0.8028(3) 0.0358(2) 0.0540(11) Uani d . 1 . . C
H33 0.3772 0.7710 0.0032 0.065 Uiso calc R 1 . . H
C34 0.4680(3) 0.8997(3) 0.0411(2) 0.0541(11) Uani d . 1 . . C
H34 0.4311 0.9347 0.0124 0.065 Uiso calc R 1 . . H
C35 0.5539(3) 0.9469(3) 0.0883(2) 0.0498(10) Uani d . 1 . . C
H35 0.5755 1.0139 0.0920 0.060 Uiso calc R 1 . . H
C36 0.6085(3) 0.8954(3) 0.13019(18) 0.0393(9) Uani d . 1 . . C
H36 0.6678 0.9273 0.1621 0.047 Uiso calc R 1 . . H
C37 0.8860(3) 0.5191(2) 0.24914(16) 0.0301(7) Uani d . 1 . . C
C38 0.9539(3) 0.4870(3) 0.29654(19) 0.0408(9) Uani d . 1 . . C
H38 1.0269 0.5081 0.3037 0.049 Uiso calc R 1 . . H
C39 0.9152(3) 0.4241(3) 0.3335(2) 0.0527(11) Uani d . 1 . . C
H39 0.9621 0.4019 0.3654 0.063 Uiso calc R 1 . . H
C40 0.8100(4) 0.3940(3) 0.3243(2) 0.0510(11) Uani d . 1 . . C
H40 0.7841 0.3518 0.3502 0.061 Uiso calc R 1 . . H
C41 0.7412(3) 0.4253(3) 0.2772(2) 0.0524(11) Uani d . 1 . . C
H41 0.6684 0.4032 0.2701 0.063 Uiso calc R 1 . . H
C42 0.7790(3) 0.4886(3) 0.2406(2) 0.0437(9) Uani d . 1 . . C
H42 0.7315 0.5115 0.2095 0.052 Uiso calc R 1 . . H
C43 0.8995(2) 0.5292(2) 0.11468(16) 0.0284(7) Uani d . 1 . . C
C44 0.8864(3) 0.5753(3) 0.06148(18) 0.0389(9) Uani d . 1 . . C
H44 0.8945 0.6439 0.0693 0.047 Uiso calc R 1 . . H
C45 0.8615(3) 0.5229(3) -0.00337(19) 0.0498(10) Uani d . 1 . . C
H45 0.8511 0.5556 -0.0392 0.060 Uiso calc R 1 . . H
C46 0.8521(3) 0.4232(3) -0.0153(2) 0.0496(10) Uani d . 1 . . C
H46 0.8357 0.3872 -0.0594 0.060 Uiso calc R 1 . . H
C47 0.8666(3) 0.3758(3) 0.0372(2) 0.0485(10) Uani d . 1 . . C
H47 0.8605 0.3072 0.0289 0.058 Uiso calc R 1 . . H
C48 0.8903(3) 0.4282(2) 0.10212(18) 0.0385(8) Uani d . 1 . . C
H48 0.9002 0.3952 0.1378 0.046 Uiso calc R 1 . . H
C49 1.0725(2) 0.6158(2) 0.22105(16) 0.0291(7) Uani d . 1 . . C
C50 1.1326(3) 0.5512(3) 0.1915(2) 0.0420(9) Uani d . 1 . . C
H50 1.0999 0.4989 0.1567 0.050 Uiso calc R 1 . . H
C51 1.2409(3) 0.5635(3) 0.2130(2) 0.0548(11) Uani d . 1 . . C
H51 1.2816 0.5201 0.1921 0.066 Uiso calc R 1 . . H
C52 1.2894(3) 0.6382(3) 0.2644(2) 0.0503(10) Uani d . 1 . . C
H52 1.3631 0.6459 0.2788 0.060 Uiso calc R 1 . . H
C53 1.2310(3) 0.7009(3) 0.2945(2) 0.0514(11) Uani d . 1 . . C
H53 1.2637 0.7518 0.3302 0.062 Uiso calc R 1 . . H
C54 1.1233(3) 0.6899(3) 0.27253(19) 0.0425(9) Uani d . 1 . . C
H54 1.0835 0.7344 0.2934 0.051 Uiso calc R 1 . . H
C55 0.8861(3) 0.8118(2) 0.39839(16) 0.0308(7) Uani d . 1 . . C
C56 0.8572(3) 0.8581(3) 0.45632(17) 0.0355(8) Uani d . 1 . . C
H56 0.8535 0.9255 0.4635 0.043 Uiso calc R 1 . . H
C57 0.8339(3) 0.8057(3) 0.50347(18) 0.0411(9) Uani d . 1 . . C
H57 0.8138 0.8379 0.5424 0.049 Uiso calc R 1 . . H
C58 0.8395(3) 0.7086(3) 0.4946(2) 0.0510(10) Uani d . 1 . . C
H58 0.8235 0.6735 0.5271 0.061 Uiso calc R 1 . . H
C59 0.8692(4) 0.6618(3) 0.4373(2) 0.0565(12) Uani d . 1 . . C
H59 0.8741 0.5945 0.4309 0.068 Uiso calc R 1 . . H
C60 0.8915(3) 0.7133(3) 0.38981(19) 0.0452(10) Uani d . 1 . . C
H60 0.9109 0.6807 0.3508 0.054 Uiso calc R 1 . . H
C61 0.8638(3) 0.9897(2) 0.35458(16) 0.0311(7) Uani d . 1 . . C
C62 0.9234(3) 1.0777(3) 0.38586(19) 0.0444(9) Uani d . 1 . . C
H62 0.9975 1.0822 0.3954 0.053 Uiso calc R 1 . . H
C63 0.8752(3) 1.1596(3) 0.4034(2) 0.0504(10) Uani d . 1 . . C
H63 0.9169 1.2196 0.4240 0.060 Uiso calc R 1 . . H
C64 0.7678(3) 1.1540(3) 0.3911(2) 0.0485(10) Uani d . 1 . . C
H64 0.7354 1.2093 0.4044 0.058 Uiso calc R 1 . . H
C65 0.7074(3) 1.0679(3) 0.3594(2) 0.0514(11) Uani d . 1 . . C
H65 0.6334 1.0642 0.3499 0.062 Uiso calc R 1 . . H
C66 0.7549(3) 0.9857(3) 0.3412(2) 0.0434(9) Uani d . 1 . . C
H66 0.7127 0.9265 0.3195 0.052 Uiso calc R 1 . . H
C67 1.0604(3) 0.9149(2) 0.35946(17) 0.0318(8) Uani d . 1 . . C
C68 1.1184(3) 0.8999(3) 0.41823(19) 0.0430(9) Uani d . 1 . . C
H68 1.0850 0.8664 0.4462 0.052 Uiso calc R 1 . . H
C69 1.2253(3) 0.9340(3) 0.4360(2) 0.0525(11) Uani d . 1 . . C
H69 1.2644 0.9226 0.4755 0.063 Uiso calc R 1 . . H
C70 1.2744(3) 0.9845(3) 0.3961(2) 0.0513(11) Uani d . 1 . . C
H70 1.3465 1.0095 0.4091 0.062 Uiso calc R 1 . . H
C71 1.2188(3) 0.9982(3) 0.3377(2) 0.0490(10) Uani d . 1 . . C
H71 1.2530 1.0315 0.3099 0.059 Uiso calc R 1 . . H
C72 1.1127(3) 0.9639(3) 0.31900(19) 0.0407(9) Uani d . 1 . . C
H72 1.0752 0.9736 0.2784 0.049 Uiso calc R 1 . . H
C73 0.4916(4) 0.5019(3) 0.3648(2) 0.0573(12) Uani d . 1 . . C
H73a 0.5459 0.5486 0.3957 0.086 Uiso calc R 1 . . H
H73b 0.4252 0.5285 0.3610 0.086 Uiso calc R 1 . . H
H73c 0.5119 0.4891 0.3213 0.086 Uiso calc R 1 . . H
C74 0.4543(4) 0.2896(3) 0.4708(2) 0.0579(12) Uani d . 1 . . C
H74a 0.4719 0.2248 0.4561 0.087 Uiso calc R 1 . . H
H74b 0.3813 0.2849 0.4767 0.087 Uiso calc R 1 . . H
H74c 0.5003 0.3204 0.5128 0.087 Uiso calc R 1 . . H
C75 0.6807(3) 0.4412(3) 0.4935(2) 0.0483(10) Uani d . 1 A . C
C76 0.7883(4) 0.4301(3) 0.5323(2) 0.0650(13) Uani d D 1 . . C
C77 0.2668(4) 0.3204(3) 0.2971(2) 0.0549(11) Uani d . 1 . . C
C78 0.1518(4) 0.2711(4) 0.2806(2) 0.0629(13) Uani d . 1 . . C
C79 0.4884(3) 0.1979(3) 0.2973(2) 0.0539(11) Uani d . 1 . . C
C80 0.5142(4) 0.1639(4) 0.2278(3) 0.0712(15) Uani d . 1 . . C

loop_
_atom_site_aniso_label
_atom_site_aniso_U_11
_atom_site_aniso_U_22
_atom_site_aniso_U_33
_atom_site_aniso_U_12
_atom_site_aniso_U_13
_atom_site_aniso_U_23
Sn 0.05393(18) 0.04473(16) 0.02979(14) 0.00111(13) 0.01053(12) 0.00660(12)
Ag 0.02927(14) 0.03025(14) 0.02860(14) 0.00349(10) 0.00593(10) 0.00600(11)
P1 0.0289(4) 0.0268(4) 0.0259(4) 0.0027(4) 0.0064(3) 0.0075(4)
P2 0.0234(4) 0.0301(5) 0.0269(4) 0.0030(4) 0.0042(3) 0.0036(4)
P3 0.0272(4) 0.0251(4) 0.0299(5) 0.0048(3) 0.0082(4) 0.0063(4)
P4 0.0319(5) 0.0281(4) 0.0237(4) 0.0030(4) 0.0032(4) 0.0021(3)
F1 0.095(8) 0.103(7) 0.115(10) -0.005(5) -0.046(7) -0.012(7)
F2 0.178(11) 0.133(11) 0.102(9) 0.031(8) 0.024(7) 0.083(8)
F3 0.058(6) 0.156(11) 0.098(7) 0.023(6) -0.004(5) 0.009(7)
F1' 0.098(8) 0.135(10) 0.061(5) 0.029(7) -0.034(5) -0.009(6)
F2' 0.097(6) 0.069(5) 0.078(6) 0.020(4) -0.017(5) 0.019(4)
F3' 0.044(4) 0.160(11) 0.132(11) -0.009(6) 0.000(5) 0.092(9)
F4 0.064(2) 0.214(4) 0.0577(19) -0.007(2) 0.0125(16) 0.022(2)
F5 0.099(3) 0.068(2) 0.136(3) -0.0066(18) -0.002(2) -0.020(2)
F6 0.069(2) 0.131(3) 0.091(2) 0.0325(19) 0.0007(17) 0.032(2)
F7 0.239(6) 0.087(3) 0.138(4) 0.020(3) 0.059(4) -0.038(3)
F8 0.139(4) 0.264(6) 0.059(2) 0.083(4) -0.001(2) 0.019(3)
F9 0.085(3) 0.212(5) 0.110(3) -0.039(3) 0.062(2) -0.061(3)
O1 0.0495(17) 0.0635(19) 0.0419(16) 0.0018(14) 0.0099(13) 0.0031(14)
O2 0.075(2) 0.083(2) 0.053(2) 0.0151(19) 0.0156(17) -0.0003(18)
O3 0.0525(18) 0.072(2) 0.0376(16) 0.0057(15) 0.0016(13) 0.0091(14)
O4 0.089(3) 0.119(3) 0.045(2) -0.021(2) -0.0024(18) 0.025(2)
O5 0.0615(18) 0.0413(16) 0.0405(15) -0.0050(14) 0.0184(13) -0.0027(12)
O6 0.102(3) 0.051(2) 0.137(4) -0.006(2) 0.062(3) 0.013(2)
C1 0.0253(17) 0.0282(17) 0.0355(19) 0.0009(14) 0.0074(14) 0.0084(15)
C2 0.045(2) 0.039(2) 0.046(2) 0.0053(18) 0.0154(18) 0.0059(18)
C3 0.060(3) 0.042(2) 0.070(3) 0.009(2) 0.027(2) -0.002(2)
C4 0.049(3) 0.032(2) 0.111(4) 0.0135(19) 0.027(3) 0.028(3)
C5 0.042(2) 0.046(2) 0.074(3) 0.0086(19) 0.009(2) 0.030(2)
C6 0.037(2) 0.037(2) 0.048(2) 0.0048(16) 0.0063(17) 0.0183(18)
C7 0.0290(18) 0.0332(18) 0.0251(17) 0.0034(14) 0.0073(14) 0.0063(14)
C8 0.040(2) 0.040(2) 0.054(2) 0.0059(17) 0.0083(18) 0.0161(19)
C9 0.037(2) 0.057(3) 0.073(3) 0.016(2) 0.004(2) 0.019(2)
C10 0.027(2) 0.065(3) 0.067(3) 0.000(2) 0.0089(19) 0.010(2)
C11 0.038(2) 0.047(3) 0.090(4) -0.006(2) 0.012(2) 0.020(2)
C12 0.039(2) 0.035(2) 0.064(3) 0.0033(17) 0.0093(19) 0.0156(19)
C13 0.0351(19) 0.0276(17) 0.0267(17) 0.0032(14) 0.0034(14) 0.0092(14)
C14 0.036(2) 0.050(2) 0.0303(19) 0.0029(17) 0.0073(16) 0.0101(17)
C15 0.053(3) 0.058(3) 0.033(2) 0.009(2) 0.0162(18) 0.0080(19)
C16 0.064(3) 0.055(3) 0.030(2) 0.000(2) 0.002(2) 0.0036(19)
C17 0.041(2) 0.083(3) 0.042(2) -0.016(2) -0.0006(19) 0.002(2)
C18 0.039(2) 0.061(3) 0.038(2) -0.0073(19) 0.0110(18) -0.0015(19)
C19 0.0237(17) 0.0294(17) 0.0295(18) -0.0053(14) 0.0039(13) 0.0025(14)
C20 0.037(2) 0.0340(19) 0.035(2) -0.0037(16) 0.0034(16) 0.0098(16)
C21 0.058(3) 0.062(3) 0.029(2) -0.013(2) 0.0050(19) 0.0137(19)
C22 0.057(3) 0.070(3) 0.037(2) -0.007(2) 0.023(2) -0.007(2)
C23 0.044(2) 0.055(3) 0.052(3) 0.009(2) 0.022(2) 0.000(2)
C24 0.0316(19) 0.042(2) 0.035(2) 0.0040(16) 0.0073(15) 0.0053(16)
C25 0.0188(16) 0.0341(19) 0.039(2) 0.0040(14) 0.0010(14) 0.0009(15)
C26 0.0297(19) 0.045(2) 0.039(2) 0.0061(16) 0.0044(16) 0.0010(17)
C27 0.040(2) 0.055(3) 0.056(3) 0.004(2) 0.010(2) -0.018(2)
C28 0.045(3) 0.040(2) 0.100(4) -0.007(2) 0.020(3) -0.024(2)
C29 0.043(2) 0.043(2) 0.088(4) -0.007(2) 0.022(2) -0.007(2)
C30 0.032(2) 0.037(2) 0.054(2) -0.0023(16) 0.0125(18) -0.0065(18)
C31 0.0287(18) 0.044(2) 0.0228(17) 0.0076(15) 0.0084(14) 0.0083(15)
C32 0.042(2) 0.041(2) 0.039(2) 0.0093(18) -0.0004(17) 0.0044(17)
C33 0.051(3) 0.067(3) 0.038(2) 0.017(2) -0.0068(19) 0.007(2)
C34 0.061(3) 0.065(3) 0.046(3) 0.021(2) 0.011(2) 0.027(2)
C35 0.060(3) 0.048(2) 0.052(3) 0.009(2) 0.025(2) 0.024(2)
C36 0.035(2) 0.048(2) 0.037(2) 0.0018(17) 0.0105(16) 0.0138(18)
C37 0.0346(19) 0.0260(17) 0.0323(18) 0.0059(14) 0.0115(15) 0.0064(14)
C38 0.038(2) 0.044(2) 0.045(2) 0.0075(17) 0.0099(17) 0.0164(18)
C39 0.059(3) 0.059(3) 0.051(3) 0.018(2) 0.014(2) 0.031(2)
C40 0.070(3) 0.042(2) 0.054(3) 0.010(2) 0.032(2) 0.022(2)
C41 0.042(2) 0.054(3) 0.069(3) 0.001(2) 0.023(2) 0.023(2)
C42 0.033(2) 0.047(2) 0.057(3) 0.0070(17) 0.0115(18) 0.020(2)
C43 0.0258(17) 0.0273(17) 0.0326(18) 0.0044(14) 0.0081(14) 0.0048(14)
C44 0.046(2) 0.034(2) 0.039(2) 0.0074(17) 0.0158(17) 0.0075(17)
C45 0.075(3) 0.047(2) 0.031(2) 0.013(2) 0.013(2) 0.0113(18)
C46 0.058(3) 0.049(2) 0.038(2) 0.004(2) 0.0129(19) -0.0045(19)
C47 0.056(3) 0.031(2) 0.057(3) 0.0036(18) 0.018(2) -0.0020(19)
C48 0.048(2) 0.0295(19) 0.039(2) 0.0066(17) 0.0096(17) 0.0061(16)
C49 0.0276(17) 0.0303(18) 0.0330(18) 0.0050(14) 0.0094(14) 0.0118(15)
C50 0.037(2) 0.040(2) 0.049(2) 0.0098(17) 0.0109(17) 0.0009(18)
C51 0.036(2) 0.058(3) 0.072(3) 0.020(2) 0.017(2) 0.003(2)
C52 0.028(2) 0.060(3) 0.063(3) 0.0065(19) 0.0043(19) 0.014(2)
C53 0.036(2) 0.054(3) 0.055(3) -0.0024(19) 0.0011(19) -0.003(2)
C54 0.035(2) 0.040(2) 0.050(2) 0.0075(17) 0.0108(18) -0.0026(18)
C55 0.0316(18) 0.0329(18) 0.0262(17) 0.0031(15) 0.0022(14) 0.0054(14)
C56 0.041(2) 0.0331(19) 0.0303(19) 0.0030(16) 0.0059(16) 0.0017(15)
C57 0.039(2) 0.055(2) 0.0271(19) 0.0027(18) 0.0085(16) 0.0033(17)
C58 0.064(3) 0.052(3) 0.039(2) 0.000(2) 0.011(2) 0.019(2)
C59 0.091(3) 0.032(2) 0.053(3) 0.013(2) 0.023(2) 0.014(2)
C60 0.068(3) 0.034(2) 0.036(2) 0.0145(19) 0.0176(19) 0.0042(17)
C61 0.0365(19) 0.0304(18) 0.0254(17) 0.0048(15) 0.0058(14) 0.0027(14)
C62 0.039(2) 0.036(2) 0.051(2) 0.0036(17) 0.0019(18) -0.0041(18)
C63 0.054(3) 0.029(2) 0.062(3) 0.0008(18) 0.009(2) -0.0019(19)
C64 0.060(3) 0.033(2) 0.059(3) 0.016(2) 0.020(2) 0.0131(19)
C65 0.040(2) 0.042(2) 0.074(3) 0.0132(19) 0.008(2) 0.014(2)
C66 0.039(2) 0.031(2) 0.055(2) 0.0017(17) -0.0015(18) 0.0054(18)
C67 0.0313(18) 0.0325(18) 0.0282(18) 0.0037(15) 0.0047(14) -0.0018(14)
C68 0.041(2) 0.049(2) 0.037(2) 0.0074(18) 0.0076(17) 0.0027(18)
C69 0.037(2) 0.070(3) 0.042(2) 0.013(2) -0.0038(18) -0.004(2)
C70 0.029(2) 0.056(3) 0.060(3) 0.0050(19) 0.010(2) -0.013(2)
C71 0.043(2) 0.048(2) 0.053(3) -0.0013(19) 0.019(2) -0.002(2)
C72 0.039(2) 0.045(2) 0.037(2) 0.0059(18) 0.0095(17) 0.0042(17)
C73 0.088(3) 0.039(2) 0.044(2) 0.005(2) 0.011(2) 0.0101(19)
C74 0.067(3) 0.067(3) 0.044(2) -0.001(2) 0.011(2) 0.028(2)
C75 0.050(3) 0.055(3) 0.039(2) -0.001(2) 0.010(2) 0.010(2)
C76 0.072(4) 0.065(3) 0.052(3) 0.001(3) -0.004(3) 0.015(3)
C77 0.062(3) 0.058(3) 0.039(2) 0.004(2) 0.006(2) 0.000(2)
C78 0.056(3) 0.080(4) 0.048(3) 0.019(3) 0.004(2) -0.001(3)
C79 0.037(2) 0.056(3) 0.066(3) 0.005(2) 0.011(2) 0.004(2)
C80 0.060(3) 0.066(3) 0.069(3) 0.005(3) 0.012(3) -0.033(3)

loop_
_atom_type_symbol
_atom_type_description
_atom_type_scat_dispersion_real
_atom_type_scat_dispersion_imag
_atom_type_scat_source
C C 0.0033 0.0016 'International Tables Vol C Tables 4.2.6.8 and 6.1.1.4'
H H 0.0000 0.0000 'International Tables Vol C Tables 4.2.6.8 and 6.1.1.4'
O O 0.0106 0.0060 'International Tables Vol C Tables 4.2.6.8 and 6.1.1.4'
F F 0.0171 0.0103 'International Tables Vol C Tables 4.2.6.8 and 6.1.1.4'
P P 0.1023 0.0942 'International Tables Vol C Tables 4.2.6.8 and 6.1.1.4'
Ag Ag -0.8971 1.1015 'International Tables Vol C Tables 4.2.6.8 and 6.1.1.4'
Sn Sn -0.6537 1.4246 'International Tables Vol C Tables 4.2.6.8 and 6.1.1.4'

loop_
_geom_angle_atom_site_label_1
_geom_angle_atom_site_label_2
_geom_angle_atom_site_label_3
_geom_angle_site_symmetry_1
_geom_angle_site_symmetry_3
_geom_angle
_geom_angle_publ_flag
C73 Sn C74 . . 154.6(2) yes
C73 Sn O1 . . 92.9(2) yes
C73 Sn O2 . 2_666 77.30(10) yes
C73 Sn O3 . . 99.5(2) yes
C73 Sn O5 . . 95.50(10) yes
C74 Sn O1 . . 86.20(10) yes
C74 Sn O2 . 2_666 79.9(2) yes
C74 Sn O3 . . 86.90(10) yes
C74 Sn O5 . . 109.2(2) yes
O1 Sn O2 . 2_666 114.00(10) yes
O1 Sn O3 . . 164.20(10) yes
O1 Sn O5 . . 79.70(10) yes
O2 Sn O3 2_666 . 78.70(10) yes
O2 Sn O5 2_666 . 164.60(10) yes
O3 Sn O5 . . 89.30(10) yes
P1 Ag P2 . . 108.16(3) no
P1 Ag P3 . . 111.35(3) no
P1 Ag P4 . . 109.45(3) no
P2 Ag P3 . . 107.36(3) no
P2 Ag P4 . . 109.94(3) no
P3 Ag P4 . . 110.51(3) no
C7 P1 C13 . . 102.48(15) no
C7 P1 C1 . . 103.44(15) no
C13 P1 C1 . . 101.84(15) no
C7 P1 Ag . . 113.19(11) no
C13 P1 Ag . . 117.39(11) no
C1 P1 Ag . . 116.52(11) no
C19 P2 C31 . . 102.57(15) no
C19 P2 C25 . . 104.58(15) no
C31 P2 C25 . . 102.41(16) no
C19 P2 Ag . . 113.11(10) no
C31 P2 Ag . . 117.91(11) no
C25 P2 Ag . . 114.59(10) no
C49 P3 C37 . . 102.65(15) no
C49 P3 C43 . . 103.67(15) no
C37 P3 C43 . . 102.48(15) no
C49 P3 Ag . . 113.79(11) no
C37 P3 Ag . . 117.34(11) no
C43 P3 Ag . . 115.09(11) no
C61 P4 C55 . . 101.87(15) no
C61 P4 C67 . . 102.37(15) no
C55 P4 C67 . . 103.14(15) no
C61 P4 Ag . . 117.20(11) no
C55 P4 Ag . . 113.99(11) no
C67 P4 Ag . . 116.21(11) no
C75 O1 Sn . . 112.0(3) no
C77 O3 Sn . . 127.0(3) no
C79 O5 Sn . . 125.5(3) no
C2 C1 C6 . . 118.8(3) no
C2 C1 P1 . . 118.4(3) no
C6 C1 P1 . . 122.7(3) no
C3 C2 C1 . . 121.2(4) no
C3 C2 H2 . . 119.4 no
C1 C2 H2 . . 119.4 no
C2 C3 C4 . . 119.2(4) no
C2 C3 H3 . . 120.4 no
C4 C3 H3 . . 120.4 no
C5 C4 C3 . . 119.9(4) no
C5 C4 H4 . . 120.0 no
C3 C4 H4 . . 120.0 no
C4 C5 C6 . . 121.2(4) no
C4 C5 H5 . . 119.4 no
C6 C5 H5 . . 119.4 no
C5 C6 C1 . . 119.7(4) no
C5 C6 H6 . . 120.1 no
C1 C6 H6 . . 120.1 no
C8 C7 C12 . . 119.1(3) no
C8 C7 P1 . . 117.5(3) no
C12 C7 P1 . . 123.4(3) no
C7 C8 C9 . . 120.5(4) no
C7 C8 H8 . . 119.7 no
C9 C8 H8 . . 119.7 no
C10 C9 C8 . . 119.9(4) no
C10 C9 H9 . . 120.1 no
C8 C9 H9 . . 120.1 no
C11 C10 C9 . . 119.7(4) no
C11 C10 H10 . . 120.1 no
C9 C10 H10 . . 120.1 no
C10 C11 C12 . . 120.9(4) no
C10 C11 H11 . . 119.5 no
C12 C11 H11 . . 119.5 no
C11 C12 C7 . . 119.9(4) no
C11 C12 H12 . . 120.1 no
C7 C12 H12 . . 120.1 no
C18 C13 C14 . . 118.1(3) no
C18 C13 P1 . . 118.8(3) no
C14 C13 P1 . . 123.1(3) no
C15 C14 C13 . . 120.6(3) no
C15 C14 H14 . . 119.7 no
C13 C14 H14 . . 119.7 no
C16 C15 C14 . . 120.5(4) no
C16 C15 H15 . . 119.7 no
C14 C15 H15 . . 119.7 no
C15 C16 C17 . . 119.1(4) no
C15 C16 H16 . . 120.4 no
C17 C16 H16 . . 120.4 no
C16 C17 C18 . . 120.7(4) no
C16 C17 H17 . . 119.6 no
C18 C17 H17 . . 119.6 no
C13 C18 C17 . . 120.8(4) no
C13 C18 H18 . . 119.6 no
C17 C18 H18 . . 119.6 no
C20 C19 C24 . . 118.3(3) no
C20 C19 P2 . . 118.4(3) no
C24 C19 P2 . . 123.0(3) no
C21 C20 C19 . . 120.0(4) no
C21 C20 H20 . . 120.0 no
C19 C20 H20 . . 120.0 no
C22 C21 C20 . . 121.2(4) no
C22 C21 H21 . . 119.4 no
C20 C21 H21 . . 119.4 no
C21 C22 C23 . . 119.6(4) no
C21 C22 H22 . . 120.2 no
C23 C22 H22 . . 120.2 no
C22 C23 C24 . . 120.0(4) no
C22 C23 H23 . . 120.0 no
C24 C23 H23 . . 120.0 no
C23 C24 C19 . . 120.8(4) no
C23 C24 H24 . . 119.6 no
C19 C24 H24 . . 119.6 no
C30 C25 C26 . . 119.1(3) no
C30 C25 P2 . . 123.8(3) no
C26 C25 P2 . . 117.0(3) no
C27 C26 C25 . . 120.3(4) no
C27 C26 H26 . . 119.8 no
C25 C26 H26 . . 119.8 no
C28 C27 C26 . . 120.3(4) no
C28 C27 H27 . . 119.9 no
C26 C27 H27 . . 119.9 no
C27 C28 C29 . . 120.7(4) no
C27 C28 H28 . . 119.7 no
C29 C28 H28 . . 119.7 no
C28 C29 C30 . . 119.2(4) no
C28 C29 H29 . . 120.4 no
C30 C29 H29 . . 120.4 no
C25 C30 C29 . . 120.4(4) no
C25 C30 H30 . . 119.8 no
C29 C30 H30 . . 119.8 no
C32 C31 C36 . . 119.2(3) no
C32 C31 P2 . . 122.9(3) no
C36 C31 P2 . . 117.8(3) no
C31 C32 C33 . . 120.2(4) no
C31 C32 H32 . . 119.9 no
C33 C32 H32 . . 119.9 no
C34 C33 C32 . . 120.1(4) no
C34 C33 H33 . . 119.9 no
C32 C33 H33 . . 119.9 no
C33 C34 C35 . . 120.5(4) no
C33 C34 H34 . . 119.8 no
C35 C34 H34 . . 119.8 no
C34 C35 C36 . . 119.7(4) no
C34 C35 H35 . . 120.1 no
C36 C35 H35 . . 120.1 no
C35 C36 C31 . . 120.2(4) no
C35 C36 H36 . . 119.9 no
C31 C36 H36 . . 119.9 no
C38 C37 C42 . . 118.7(3) no
C38 C37 P3 . . 123.4(3) no
C42 C37 P3 . . 117.8(3) no
C39 C38 C37 . . 120.2(4) no
C39 C38 H38 . . 119.9 no
C37 C38 H38 . . 119.9 no
C40 C39 C38 . . 120.5(4) no
C40 C39 H39 . . 119.8 no
C38 C39 H39 . . 119.8 no
C39 C40 C41 . . 120.0(4) no
C39 C40 H40 . . 120.0 no
C41 C40 H40 . . 120.0 no
C42 C41 C40 . . 119.9(4) no
C42 C41 H41 . . 120.1 no
C40 C41 H41 . . 120.1 no
C41 C42 C37 . . 120.6(4) no
C41 C42 H42 . . 119.7 no
C37 C42 H42 . . 119.7 no
C44 C43 C48 . . 118.6(3) no
C44 C43 P3 . . 118.3(3) no
C48 C43 P3 . . 123.1(3) no
C43 C44 C45 . . 121.2(3) no
C43 C44 H44 . . 119.4 no
C45 C44 H44 . . 119.4 no
C46 C45 C44 . . 119.8(4) no
C46 C45 H45 . . 120.1 no
C44 C45 H45 . . 120.1 no
C45 C46 C47 . . 119.9(4) no
C45 C46 H46 . . 120.1 no
C47 C46 H46 . . 120.1 no
C46 C47 C48 . . 120.4(4) no
C46 C47 H47 . . 119.8 no
C48 C47 H47 . . 119.8 no
C47 C48 C43 . . 120.1(4) no
C47 C48 H48 . . 119.9 no
C43 C48 H48 . . 119.9 no
C54 C49 C50 . . 118.0(3) no
C54 C49 P3 . . 118.1(3) no
C50 C49 P3 . . 123.7(3) no
C51 C50 C49 . . 120.0(4) no
C51 C50 H50 . . 120.0 no
C49 C50 H50 . . 120.0 no
C52 C51 C50 . . 120.7(4) no
C52 C51 H51 . . 119.6 no
C50 C51 H51 . . 119.6 no
C53 C52 C51 . . 119.8(4) no
C53 C52 H52 . . 120.1 no
C51 C52 H52 . . 120.1 no
C52 C53 C54 . . 119.8(4) no
C52 C53 H53 . . 120.1 no
C54 C53 H53 . . 120.1 no
C49 C54 C53 . . 121.8(3) no
C49 C54 H54 . . 119.1 no
C53 C54 H54 . . 119.1 no
C60 C55 C56 . . 118.3(3) no
C60 C55 P4 . . 118.6(3) no
C56 C55 P4 . . 123.1(3) no
C57 C56 C55 . . 120.3(3) no
C57 C56 H56 . . 119.8 no
C55 C56 H56 . . 119.8 no
C58 C57 C56 . . 121.0(4) no
C58 C57 H57 . . 119.5 no
C56 C57 H57 . . 119.5 no
C57 C58 C59 . . 119.2(4) no
C57 C58 H58 . . 120.4 no
C59 C58 H58 . . 120.4 no
C60 C59 C58 . . 120.1(4) no
C60 C59 H59 . . 120.0 no
C58 C59 H59 . . 120.0 no
C59 C60 C55 . . 121.1(4) no
C59 C60 H60 . . 119.5 no
C55 C60 H60 . . 119.5 no
C62 C61 C66 . . 118.2(3) no
C62 C61 P4 . . 124.3(3) no
C66 C61 P4 . . 117.4(3) no
C61 C62 C63 . . 120.6(4) no
C61 C62 H62 . . 119.7 no
C63 C62 H62 . . 119.7 no
C64 C63 C62 . . 120.5(4) no
C64 C63 H63 . . 119.8 no
C62 C63 H63 . . 119.8 no
C65 C64 C63 . . 119.8(4) no
C65 C64 H64 . . 120.1 no
C63 C64 H64 . . 120.1 no
C64 C65 C66 . . 120.2(4) no
C64 C65 H65 . . 119.9 no
C66 C65 H65 . . 119.9 no
C65 C66 C61 . . 120.7(4) no
C65 C66 H66 . . 119.6 no
C61 C66 H66 . . 119.6 no
C68 C67 C72 . . 118.2(3) no
C68 C67 P4 . . 123.2(3) no
C72 C67 P4 . . 118.6(3) no
C69 C68 C67 . . 120.3(4) no
C69 C68 H68 . . 119.8 no
C67 C68 H68 . . 119.8 no
C70 C69 C68 . . 120.3(4) no
C70 C69 H69 . . 119.8 no
C68 C69 H69 . . 119.8 no
C71 C70 C69 . . 119.9(4) no
C71 C70 H70 . . 120.0 no
C69 C70 H70 . . 120.0 no
C70 C71 C72 . . 120.4(4) no
C70 C71 H71 . . 119.8 no
C72 C71 H71 . . 119.8 no
C71 C72 C67 . . 120.7(4) no
C71 C72 H72 . . 119.6 no
C67 C72 H72 . . 119.6 no
Sn C73 H73a . . 109.5 no
Sn C73 H73b . . 109.5 no
H73a C73 H73b . . 109.5 no
Sn C73 H73c . . 109.5 no
H73a C73 H73c . . 109.5 no
H73b C73 H73c . . 109.5 no
Sn C74 H74a . . 109.5 no
Sn C74 H74b . . 109.5 no
H74a C74 H74b . . 109.5 no
Sn C74 H74c . . 109.5 no
H74a C74 H74c . . 109.5 no
H74b C74 H74c . . 109.5 no
O2 C75 O1 . . 126.3(4) no
O2 C75 C76 . . 119.1(4) no
O1 C75 C76 . . 114.6(4) no
F1 C76 F2 . . 109.4(7) no
F2 C76 F3' . . 130.6(8) no
F2' C76 F3' . . 107.1(7) no
F2' C76 F1' . . 105.9(6) no
F3' C76 F1' . . 107.9(7) no
F1 C76 F3 . . 107.7(7) no
F2 C76 F3 . . 106.7(7) no
F1 C76 C75 . . 113.8(7) no
F2 C76 C75 . . 108.0(7) no
F2' C76 C75 . . 112.4(5) no
F3' C76 C75 . . 112.4(6) no
F1' C76 C75 . . 110.7(6) no
F3 C76 C75 . . 111.0(6) no
O4 C77 O3 . . 128.4(4) no
O4 C77 C78 . . 118.5(4) no
O3 C77 C78 . . 113.1(4) no
F4 C78 F6 . . 107.5(4) no
F4 C78 F5 . . 109.0(5) no
F6 C78 F5 . . 104.2(4) no
F4 C78 C77 . . 114.7(4) no
F6 C78 C77 . . 111.4(4) no
F5 C78 C77 . . 109.5(4) no
O6 C79 O5 . . 129.6(5) no
O6 C79 C80 . . 118.9(4) no
O5 C79 C80 . . 111.5(4) no
F9 C80 F8 . . 112.5(6) no
F9 C80 F7 . . 103.9(5) no
F8 C80 F7 . . 103.0(5) no
F9 C80 C79 . . 114.5(4) no
F8 C80 C79 . . 113.7(4) no
F7 C80 C79 . . 108.0(5) no

loop_
_geom_bond_atom_site_label_1
_geom_bond_atom_site_label_2
_geom_bond_site_symmetry_2
_geom_bond_distance
_geom_bond_publ_flag
Sn C73 . 2.081(4) yes
Sn C74 . 2.065(4) yes
Sn O1 . 2.291(3) yes
Sn O2 2_666 2.818(3) yes
Sn O3 . 2.155(3) yes
Sn O5 . 2.082(3) yes
Ag P1 . 2.6167(9) no
Ag P2 . 2.6204(9) no
Ag P3 . 2.6363(9) no
Ag P4 . 2.6373(9) no
P1 C7 . 1.818(3) no
P1 C13 . 1.820(3) no
P1 C1 . 1.826(3) no
P2 C19 . 1.807(3) no
P2 C31 . 1.818(3) no
P2 C25 . 1.824(3) no
P3 C49 . 1.817(3) no
P3 C37 . 1.825(3) no
P3 C43 . 1.828(3) no
P4 C61 . 1.825(3) no
P4 C55 . 1.825(3) no
P4 C67 . 1.826(3) no
F1 C76 . 1.304(7) no
F2 C76 . 1.304(7) no
F3 C76 . 1.332(8) no
F1' C76 . 1.326(7) no
F2' C76 . 1.312(7) no
F3' C76 . 1.317(7) no
F4 C78 . 1.291(5) no
F5 C78 . 1.309(5) no
F6 C78 . 1.312(5) no
F7 C80 . 1.321(6) no
F8 C80 . 1.243(6) no
F9 C80 . 1.243(5) no
O1 C75 . 1.244(5) no
O2 C75 . 1.234(5) no
O3 C77 . 1.249(5) no
O4 C77 . 1.220(5) no
O5 C79 . 1.245(5) no
O6 C79 . 1.210(5) no
C1 C2 . 1.379(5) no
C1 C6 . 1.387(5) no
C2 C3 . 1.377(5) no
C2 H2 . 0.9400 no
C3 C4 . 1.388(6) no
C3 H3 . 0.9400 no
C4 C5 . 1.354(6) no
C4 H4 . 0.9400 no
C5 C6 . 1.379(5) no
C5 H5 . 0.9400 no
C6 H6 . 0.9400 no
C7 C8 . 1.377(5) no
C7 C12 . 1.379(5) no
C8 C9 . 1.381(5) no
C8 H8 . 0.9400 no
C9 C10 . 1.370(6) no
C9 H9 . 0.9400 no
C10 C11 . 1.364(6) no
C10 H10 . 0.9400 no
C11 C12 . 1.375(5) no
C11 H11 . 0.9400 no
C12 H12 . 0.9400 no
C13 C18 . 1.371(5) no
C13 C14 . 1.384(5) no
C14 C15 . 1.379(5) no
C14 H14 . 0.9400 no
C15 C16 . 1.366(6) no
C15 H15 . 0.9400 no
C16 C17 . 1.364(6) no
C16 H16 . 0.9400 no
C17 C18 . 1.377(5) no
C17 H17 . 0.9400 no
C18 H18 . 0.9400 no
C19 C20 . 1.387(5) no
C19 C24 . 1.391(5) no
C20 C21 . 1.374(5) no
C20 H20 . 0.9400 no
C21 C22 . 1.364(6) no
C21 H21 . 0.9400 no
C22 C23 . 1.373(6) no
C22 H22 . 0.9400 no
C23 C24 . 1.376(5) no
C23 H23 . 0.9400 no
C24 H24 . 0.9400 no
C25 C30 . 1.382(5) no
C25 C26 . 1.386(5) no
C26 C27 . 1.369(5) no
C26 H26 . 0.9400 no
C27 C28 . 1.364(6) no
C27 H27 . 0.9400 no
C28 C29 . 1.377(6) no
C28 H28 . 0.9400 no
C29 C30 . 1.386(5) no
C29 H29 . 0.9400 no
C30 H30 . 0.9400 no
C31 C32 . 1.376(5) no
C31 C36 . 1.388(5) no
C32 C33 . 1.387(5) no
C32 H32 . 0.9400 no
C33 C34 . 1.362(6) no
C33 H33 . 0.9400 no
C34 C35 . 1.376(6) no
C34 H34 . 0.9400 no
C35 C36 . 1.381(5) no
C35 H35 . 0.9400 no
C36 H36 . 0.9400 no
C37 C38 . 1.378(5) no
C37 C42 . 1.379(5) no
C38 C39 . 1.378(5) no
C38 H38 . 0.9400 no
C39 C40 . 1.355(6) no
C39 H39 . 0.9400 no
C40 C41 . 1.374(6) no
C40 H40 . 0.9400 no
C41 C42 . 1.372(5) no
C41 H41 . 0.9400 no
C42 H42 . 0.9400 no
C43 C44 . 1.373(5) no
C43 C48 . 1.384(4) no
C44 C45 . 1.381(5) no
C44 H44 . 0.9400 no
C45 C46 . 1.366(5) no
C45 H45 . 0.9400 no
C46 C47 . 1.372(6) no
C46 H46 . 0.9400 no
C47 C48 . 1.382(5) no
C47 H47 . 0.9400 no
C48 H48 . 0.9400 no
C49 C54 . 1.373(5) no
C49 C50 . 1.381(5) no
C50 C51 . 1.383(5) no
C50 H50 . 0.9400 no
C51 C52 . 1.369(6) no
C51 H51 . 0.9400 no
C52 C53 . 1.354(5) no
C52 H52 . 0.9400 no
C53 C54 . 1.377(5) no
C53 H53 . 0.9400 no
C54 H54 . 0.9400 no
C55 C60 . 1.374(5) no
C55 C56 . 1.386(5) no
C56 C57 . 1.377(5) no
C56 H56 . 0.9400 no
C57 C58 . 1.355(5) no
C57 H57 . 0.9400 no
C58 C59 . 1.383(5) no
C58 H58 . 0.9400 no
C59 C60 . 1.373(5) no
C59 H59 . 0.9400 no
C60 H60 . 0.9400 no
C61 C62 . 1.377(5) no
C61 C66 . 1.385(5) no
C62 C63 . 1.385(5) no
C62 H62 . 0.9400 no
C63 C64 . 1.364(6) no
C63 H63 . 0.9400 no
C64 C65 . 1.363(6) no
C64 H64 . 0.9400 no
C65 C66 . 1.385(5) no
C65 H65 . 0.9400 no
C66 H66 . 0.9400 no
C67 C68 . 1.385(5) no
C67 C72 . 1.391(5) no
C68 C69 . 1.382(5) no
C68 H68 . 0.9400 no
C69 C70 . 1.371(6) no
C69 H69 . 0.9400 no
C70 C71 . 1.360(6) no
C70 H70 . 0.9400 no
C71 C72 . 1.374(5) no
C71 H71 . 0.9400 no
C72 H72 . 0.9400 no
C73 H73a . 0.9700 no
C73 H73b . 0.9700 no
C73 H73c . 0.9700 no
C74 H74a . 0.9700 no
C74 H74b . 0.9700 no
C74 H74c . 0.9700 no
C75 C76 . 1.527(6) no
C77 C78 . 1.533(6) no
C79 C80 . 1.536(6) no

loop_
_geom_torsion_atom_site_label_1
_geom_torsion_atom_site_label_2
_geom_torsion_atom_site_label_3
_geom_torsion_atom_site_label_4
_geom_torsion_site_symmetry_1
_geom_torsion
_geom_torsion_publ_flag
P2 Ag P1 C7 . -176.63(12) no
P3 Ag P1 C7 . -58.88(12) no
P4 Ag P1 C7 . 63.60(12) no
P2 Ag P1 C13 . -57.51(13) no
P3 Ag P1 C13 . 60.24(13) no
P4 Ag P1 C13 . -177.28(12) no
P2 Ag P1 C1 . 63.61(12) no
P3 Ag P1 C1 . -178.65(12) no
P4 Ag P1 C1 . -56.16(12) no
P1 Ag P2 C19 . -129.71(12) no
P3 Ag P2 C19 . 110.02(12) no
P4 Ag P2 C19 . -10.24(12) no
P1 Ag P2 C31 . -10.11(13) no
P3 Ag P2 C31 . -130.38(13) no
P4 Ag P2 C31 . 109.35(13) no
P1 Ag P2 C25 . 110.55(13) no
P3 Ag P2 C25 . -9.73(13) no
P4 Ag P2 C25 . -129.99(13) no
P1 Ag P3 C49 . 65.73(12) no
P2 Ag P3 C49 . -176.05(12) no
P4 Ag P3 C49 . -56.14(12) no
P1 Ag P3 C37 . -174.44(13) no
P2 Ag P3 C37 . -56.22(13) no
P4 Ag P3 C37 . 63.69(13) no
P1 Ag P3 C43 . -53.72(12) no
P2 Ag P3 C43 . 64.50(12) no
P4 Ag P3 C43 . -175.60(11) no
P1 Ag P4 C61 . 63.22(13) no
P2 Ag P4 C61 . -55.45(13) no
P3 Ag P4 C61 . -173.79(13) no
P1 Ag P4 C55 . -177.97(12) no
P2 Ag P4 C55 . 63.35(12) no
P3 Ag P4 C55 . -54.99(12) no
P1 Ag P4 C67 . -58.21(13) no
P2 Ag P4 C67 . -176.89(13) no
P3 Ag P4 C67 . 64.77(13) no
C74 Sn O1 C75 . -75.3(3) no
O5 Sn O1 C75 . 174.4(3) no
C73 Sn O1 C75 . 79.3(3) no
O3 Sn O1 C75 . -139.5(4) no
O2 Sn O1 C75 2_666 1.9(3) no
C74 Sn O3 C77 . -161.2(4) no
O5 Sn O3 C77 . -51.9(4) no
C73 Sn O3 C77 . 43.5(4) no
O1 Sn O3 C77 . -97.1(5) no
O2 Sn O3 C77 2_666 118.5(4) no
C74 Sn O5 C79 . 35.5(4) no
C73 Sn O5 C79 . -150.3(4) no
O3 Sn O5 C79 . -50.9(3) no
O1 Sn O5 C79 . 117.8(3) no
O2 Sn O5 C79 2_666 -88.9(5) no
C7 P1 C1 C2 . -85.9(3) no
C13 P1 C1 C2 . 168.0(3) no
Ag P1 C1 C2 . 39.0(3) no
C7 P1 C1 C6 . 94.8(3) no
C13 P1 C1 C6 . -11.3(3) no
Ag P1 C1 C6 . -140.4(3) no
C6 C1 C2 C3 . -0.4(5) no
P1 C1 C2 C3 . -179.8(3) no
C1 C2 C3 C4 . 1.2(6) no
C2 C3 C4 C5 . -1.5(6) no
C3 C4 C5 C6 . 1.0(6) no
C4 C5 C6 C1 . -0.2(6) no
C2 C1 C6 C5 . -0.1(5) no
P1 C1 C6 C5 . 179.3(3) no
C13 P1 C7 C8 . -85.2(3) no
C1 P1 C7 C8 . 169.2(3) no
Ag P1 C7 C8 . 42.2(3) no
C13 P1 C7 C12 . 92.8(3) no
C1 P1 C7 C12 . -12.8(3) no
Ag P1 C7 C12 . -139.8(3) no
C12 C7 C8 C9 . 0.4(6) no
P1 C7 C8 C9 . 178.5(3) no
C7 C8 C9 C10 . 0.3(6) no
C8 C9 C10 C11 . -0.7(7) no
C9 C10 C11 C12 . 0.3(7) no
C10 C11 C12 C7 . 0.4(7) no
C8 C7 C12 C11 . -0.7(6) no
P1 C7 C12 C11 . -178.7(3) no
C7 P1 C13 C18 . 176.0(3) no
C1 P1 C13 C18 . -77.1(3) no
Ag P1 C13 C18 . 51.3(3) no
C7 P1 C13 C14 . -4.1(3) no
C1 P1 C13 C14 . 102.7(3) no
Ag P1 C13 C14 . -128.8(3) no
C18 C13 C14 C15 . -0.1(5) no
P1 C13 C14 C15 . -179.9(3) no
C13 C14 C15 C16 . 0.1(6) no
C14 C15 C16 C17 . 0.5(7) no
C15 C16 C17 C18 . -1.1(7) no
C14 C13 C18 C17 . -0.5(6) no
P1 C13 C18 C17 . 179.3(3) no
C16 C17 C18 C13 . 1.2(7) no
C31 P2 C19 C20 . -178.9(3) no
C25 P2 C19 C20 . 74.5(3) no
Ag P2 C19 C20 . -50.9(3) no
C31 P2 C19 C24 . -4.7(3) no
C25 P2 C19 C24 . -111.3(3) no
Ag P2 C19 C24 . 123.3(3) no
C24 C19 C20 C21 . -0.3(5) no
P2 C19 C20 C21 . 174.2(3) no
C19 C20 C21 C22 . -0.6(6) no
C20 C21 C22 C23 . 0.6(6) no
C21 C22 C23 C24 . 0.2(6) no
C22 C23 C24 C19 . -1.0(6) no
C20 C19 C24 C23 . 1.0(5) no
P2 C19 C24 C23 . -173.2(3) no
C19 P2 C25 C30 . -1.7(3) no
C31 P2 C25 C30 . -108.4(3) no
Ag P2 C25 C30 . 122.7(3) no
C19 P2 C25 C26 . -178.8(3) no
C31 P2 C25 C26 . 74.5(3) no
Ag P2 C25 C26 . -54.4(3) no
C30 C25 C26 C27 . -0.9(5) no
P2 C25 C26 C27 . 176.4(3) no
C25 C26 C27 C28 . -0.6(6) no
C26 C27 C28 C29 . 1.6(7) no
C27 C28 C29 C30 . -0.9(7) no
C26 C25 C30 C29 . 1.5(6) no
P2 C25 C30 C29 . -175.6(3) no
C28 C29 C30 C25 . -0.6(7) no
C19 P2 C31 C32 . -95.2(3) no
C25 P2 C31 C32 . 13.0(3) no
Ag P2 C31 C32 . 139.8(3) no
C19 P2 C31 C36 . 82.0(3) no
C25 P2 C31 C36 . -169.7(3) no
Ag P2 C31 C36 . -42.9(3) no
C36 C31 C32 C33 . 0.7(5) no
P2 C31 C32 C33 . 177.9(3) no
C31 C32 C33 C34 . -1.0(6) no
C32 C33 C34 C35 . 0.4(7) no
C33 C34 C35 C36 . 0.5(6) no
C34 C35 C36 C31 . -0.8(6) no
C32 C31 C36 C35 . 0.1(5) no
P2 C31 C36 C35 . -177.2(3) no
C49 P3 C37 C38 . 7.0(3) no
C43 P3 C37 C38 . 114.3(3) no
Ag P3 C37 C38 . -118.6(3) no
C49 P3 C37 C42 . -175.6(3) no
C43 P3 C37 C42 . -68.3(3) no
Ag P3 C37 C42 . 58.9(3) no
C42 C37 C38 C39 . 1.3(6) no
P3 C37 C38 C39 . 178.7(3) no
C37 C38 C39 C40 . -0.8(6) no
C38 C39 C40 C41 . 0.8(7) no
C39 C40 C41 C42 . -1.5(6) no
C40 C41 C42 C37 . 2.0(6) no
C38 C37 C42 C41 . -1.9(6) no
P3 C37 C42 C41 . -179.5(3) no
C49 P3 C43 C44 . -96.2(3) no
C37 P3 C43 C44 . 157.3(3) no
Ag P3 C43 C44 . 28.7(3) no
C49 P3 C43 C48 . 83.3(3) no
C37 P3 C43 C48 . -23.3(3) no
Ag P3 C43 C48 . -151.8(3) no
C48 C43 C44 C45 . 1.9(5) no
P3 C43 C44 C45 . -178.6(3) no
C43 C44 C45 C46 . -1.6(6) no
C44 C45 C46 C47 . 0.5(6) no
C45 C46 C47 C48 . 0.3(6) no
C46 C47 C48 C43 . 0.0(6) no
C44 C43 C48 C47 . -1.1(5) no
P3 C43 C48 C47 . 179.5(3) no
C37 P3 C49 C54 . -92.2(3) no
C43 P3 C49 C54 . 161.4(3) no
Ag P3 C49 C54 . 35.6(3) no
C37 P3 C49 C50 . 84.1(3) no
C43 P3 C49 C50 . -22.3(3) no
Ag P3 C49 C50 . -148.0(3) no
C54 C49 C50 C51 . -1.3(6) no
P3 C49 C50 C51 . -177.7(3) no
C49 C50 C51 C52 . 1.3(6) no
C50 C51 C52 C53 . -0.2(7) no
C51 C52 C53 C54 . -0.9(7) no
C50 C49 C54 C53 . 0.3(6) no
P3 C49 C54 C53 . 176.9(3) no
C52 C53 C54 C49 . 0.8(6) no
C61 P4 C55 C60 . 164.2(3) no
C67 P4 C55 C60 . -89.9(3) no
Ag P4 C55 C60 . 37.0(3) no
C61 P4 C55 C56 . -16.3(3) no
C67 P4 C55 C56 . 89.5(3) no
Ag P4 C55 C56 . -143.6(3) no
C60 C55 C56 C57 . -0.5(5) no
P4 C55 C56 C57 . -179.9(3) no
C55 C56 C57 C58 . 0.5(6) no
C56 C57 C58 C59 . 0.0(6) no
C57 C58 C59 C60 . -0.6(7) no
C58 C59 C60 C55 . 0.7(7) no
C56 C55 C60 C59 . -0.1(6) no
P4 C55 C60 C59 . 179.3(3) no
C55 P4 C61 C62 . 103.3(3) no
C67 P4 C61 C62 . -3.2(4) no
Ag P4 C61 C62 . -131.6(3) no
C55 P4 C61 C66 . -73.2(3) no
C67 P4 C61 C66 . -179.7(3) no
Ag P4 C61 C66 . 51.9(3) no
C66 C61 C62 C63 . 0.1(6) no
P4 C61 C62 C63 . -176.4(3) no
C61 C62 C63 C64 . 1.2(6) no
C62 C63 C64 C65 . -2.0(7) no
C63 C64 C65 C66 . 1.5(7) no
C64 C65 C66 C61 . -0.2(6) no
C62 C61 C66 C65 . -0.6(6) no
P4 C61 C66 C65 . 176.1(3) no
C61 P4 C67 C68 . 101.9(3) no
C55 P4 C67 C68 . -3.6(3) no
Ag P4 C67 C68 . -129.1(3) no
C61 P4 C67 C72 . -76.8(3) no
C55 P4 C67 C72 . 177.7(3) no
Ag P4 C67 C72 . 52.2(3) no
C72 C67 C68 C69 . 0.7(5) no
P4 C67 C68 C69 . -178.0(3) no
C67 C68 C69 C70 . 1.1(6) no
C68 C69 C70 C71 . -2.2(6) no
C69 C70 C71 C72 . 1.5(6) no
C70 C71 C72 C67 . 0.3(6) no
C68 C67 C72 C71 . -1.4(5) no
P4 C67 C72 C71 . 177.4(3) no
Sn O1 C75 O2 . -16.6(5) no
Sn O1 C75 C76 . 162.7(3) no
O2 C75 C76 F1 . -21.3(9) no
O1 C75 C76 F1 . 159.3(7) no
O2 C75 C76 F2 . 100.4(7) no
O1 C75 C76 F2 . -79.0(7) no
O2 C75 C76 F2' . 130.5(7) no
O1 C75 C76 F2' . -48.8(7) no
O2 C75 C76 F3' . -108.6(7) no
O1 C75 C76 F3' . 72.1(8) no
O2 C75 C76 F1' . 12.2(8) no
O1 C75 C76 F1' . -167.1(7) no
O2 C75 C76 F3 . -142.9(7) no
O1 C75 C76 F3 . 37.7(7) no
Sn O3 C77 O4 . -2.5(7) no
Sn O3 C77 C78 . 175.9(3) no
O4 C77 C78 F4 . -158.2(5) no
O3 C77 C78 F4 . 23.1(6) no
O4 C77 C78 F6 . -35.8(6) no
O3 C77 C78 F6 . 145.6(4) no
O4 C77 C78 F5 . 78.9(6) no
O3 C77 C78 F5 . -99.7(5) no
Sn O5 C79 O6 . -15.6(7) no
Sn O5 C79 C80 . 165.3(3) no
O6 C79 C80 F9 . -134.1(6) no
O5 C79 C80 F9 . 45.0(7) no
O6 C79 C80 F8 . 94.6(7) no
O5 C79 C80 F8 . -86.2(6) no
O6 C79 C80 F7 . -19.0(7) no
O5 C79 C80 F7 . 160.1(4) no
